data_7244507
loop_
_publ_author_name
'Vorontsova, Svetlana K.'
'Zavarzin, Igor V.'
'Shirinian, Valerii Z.'
'Bozhenko, Eugene I.'
'Andreeva, Olga E.'
'Sorokin, Danila V.'
'Scherbakov, Alexander M.'
'Minyaev, Mikhail E.'

_publ_section_title
;
 Synthesis and crystal structures of D-annulated pentacyclic steroids:
 looking within and beyond AR signalling in prostate cancer
;
_journal_issue 11
_journal_name_full CrystEngComm
_journal_page_first 2089
_journal_page_last 2099
_journal_paper_doi 10.1039/D1CE01417J
_journal_volume 24
_journal_year 2022
_chemical_absolute_configuration synad
_chemical_formula_moiety 'C28 H31 Br O2, 0.5(H2 O)'
_chemical_formula_sum 'C28 H32 Br O2.5'
_chemical_formula_weight 488.44
_space_group_crystal_system orthorhombic
_space_group_IT_number 18
_space_group_name_Hall 'P 2 2ab'
_space_group_name_H-M_alt 'P 21 21 2'
_atom_sites_solution_hydrogens mixed
_atom_sites_solution_primary direct
_atom_sites_solution_secondary difmap
_audit_creation_method SHELXL-2018/3
_audit_update_record
;
2021-02-02 deposited with the CCDC.	2022-02-02 downloaded from the CCDC.
;
_cell_angle_alpha 90
_cell_angle_beta 90
_cell_angle_gamma 90
_cell_formula_units_Z 4
_cell_length_a 16.9823(3)
_cell_length_b 19.7469(4)
_cell_length_c 7.07090(10)
_cell_measurement_reflns_used 9416
_cell_measurement_temperature 100(2)
_cell_measurement_theta_max 36.54
_cell_measurement_theta_min 2.61
_cell_volume 2371.21(7)
_computing_cell_refinement 'SAINT (Bruker, 2019)'
_computing_data_collection '<i>APEX3</i> (Bruker, 2019)'
_computing_data_reduction 'SAINT (Bruker, 2019)'
_computing_molecular_graphics 'SHELXTL (Sheldrick, Acta Cryst., 2008, A64, 112-122)'
_computing_publication_material 'SHELXTL (Sheldrick, Acta Cryst., 2008, A64, 112-122)'
_computing_structure_refinement 'SHELXL-2018 (Sheldrick, Acta Cryst., 2015, C71, 3-8)'
_computing_structure_solution 'SHELXT, SHELXS-2013 (Sheldrick, Acta Cryst., 2015, A71, 3-8)'
_diffrn_ambient_temperature 100(2)
_diffrn_detector_area_resol_mean 7.31
_diffrn_measured_fraction_theta_full 0.993
_diffrn_measured_fraction_theta_max 0.998
_diffrn_measurement_device_type 'Bruker AXS D8 QUEST, Photon III detector'
_diffrn_measurement_method '\f and \w shutterless scans'
_diffrn_radiation_monochromator graphite
_diffrn_radiation_type MoK\a
_diffrn_radiation_wavelength 0.71073
_diffrn_reflns_av_R_equivalents 0.0378
_diffrn_reflns_av_unetI/netI 0.0246
_diffrn_reflns_Laue_measured_fraction_full 0.993
_diffrn_reflns_Laue_measured_fraction_max 0.998
_diffrn_reflns_limit_h_max 30
_diffrn_reflns_limit_h_min -30
_diffrn_reflns_limit_k_max 35
_diffrn_reflns_limit_k_min -35
_diffrn_reflns_limit_l_max 12
_diffrn_reflns_limit_l_min -12
_diffrn_reflns_number 110634
_diffrn_reflns_point_group_measured_fraction_full 0.995
_diffrn_reflns_point_group_measured_fraction_max 0.999
_diffrn_reflns_theta_full 25.242
_diffrn_reflns_theta_max 39.500
_diffrn_reflns_theta_min 2.386
_diffrn_source 'sealed X-Ray tube'
_diffrn_source_current 30
_diffrn_source_power 50
_diffrn_source_size '0.6 mm, fine-focus'
_exptl_absorpt_coefficient_mu 1.758
_exptl_absorpt_correction_T_max 0.5008
_exptl_absorpt_correction_T_min 0.3499
_exptl_absorpt_correction_type multi-scan
_exptl_absorpt_process_details 'SADABS 2016/2 (Krause et al., J. Appl. Cryst. 2015, 48, 3-10)'
_exptl_crystal_colour colourless
_exptl_crystal_density_diffrn 1.368
_exptl_crystal_density_method 'not measured'
_exptl_crystal_description block
_exptl_crystal_F_000 1020
_exptl_crystal_size_max 0.58
_exptl_crystal_size_mid 0.23
_exptl_crystal_size_min 0.17
_refine_diff_density_max 0.775
_refine_diff_density_min -0.985
_refine_diff_density_rms 0.056
_refine_ls_abs_structure_details
;
 Flack x determined using 4108 quotients [(I+)-(I-)]/[(I+)+(I-)]
 (Parsons, Flack, Wagner, Acta Cryst., 2013, B69, 249-259).
;
_refine_ls_abs_structure_Flack -0.0058(16)
_refine_ls_extinction_method none
_refine_ls_goodness_of_fit_ref 1.031
_refine_ls_hydrogen_treatment mixed
_refine_ls_matrix_type full
_refine_ls_number_parameters 357
_refine_ls_number_reflns 14229
_refine_ls_number_restraints 27
_refine_ls_restrained_S_all 1.031
_refine_ls_R_factor_all 0.0631
_refine_ls_R_factor_gt 0.0437
_refine_ls_shift/su_max 0.001
_refine_ls_shift/su_mean 0.000
_refine_ls_structure_factor_coef Fsqd
_refine_ls_weighting_details 'w=1/[\s^2^(Fo^2^)+(0.0581P)^2^+0.4201P] where P=(Fo^2^+2Fc^2^)/3'
_refine_ls_weighting_scheme calc
_refine_ls_wR_factor_gt 0.1099
_refine_ls_wR_factor_ref 0.1210
_reflns_Friedel_coverage 0.815
_reflns_Friedel_fraction_full 0.998
_reflns_Friedel_fraction_max 0.999
_reflns_number_gt 10976
_reflns_number_total 14229
_reflns_threshold_expression 'I > 2\s(I)'
_cod_data_source_file d1ce01417j3.cif
_cod_data_source_block 1g
_cod_depositor_comments 'Adding full bibliography for 7244501--7244512.cif.'
_cod_original_formula_sum 'C28 H32 Br O2.50'
_cod_database_code 7244507
_shelx_shelxl_version_number 2018/3
_shelx_space_group_comment
;
The symmetry employed for this shelxl refinement is uniquely defined
by the following loop, which should always be used as a source of
symmetry information in preference to the above space-group names.
They are only intended as comments.
;
_shelx_estimated_absorpt_t_min 0.429
_shelx_estimated_absorpt_t_max 0.754

loop_
_space_group_symop_operation_xyz
'x, y, z'
'x+1/2, -y+1/2, -z'
'-x+1/2, y+1/2, -z'
'-x, -y, z'

loop_
_atom_site_label
_atom_site_type_symbol
_atom_site_fract_x
_atom_site_fract_y
_atom_site_fract_z
_atom_site_U_iso_or_equiv
_atom_site_adp_type
_atom_site_occupancy
_atom_site_site_symmetry_order
_atom_site_calc_flag
_atom_site_refinement_flags_posn
_atom_site_refinement_flags_adp
_atom_site_refinement_flags_occupancy
_atom_site_disorder_assembly
_atom_site_disorder_group
C1 C 0.61579(11) 0.91464(8) 0.5090(3) 0.0324(3) Uani 1 1 d . . . . .
H1A H 0.62321(18) 0.8932(4) 0.386(3) 0.039 Uiso 1 1 calc R U . . .
H1B H 0.5631(11) 0.9029(2) 0.5538(9) 0.039 Uiso 1 1 calc R U . . .
C2 C 0.62121(14) 0.99138(9) 0.4856(3) 0.0419(4) Uani 1 1 d . . . . .
H2A H 0.6720(11) 1.0031(3) 0.4270(13) 0.050 Uiso 1 1 calc R U . . .
H2B H 0.5789(9) 1.0070(4) 0.4009(19) 0.050 Uiso 1 1 calc R U . . .
C3 C 0.61410(14) 1.02646(9) 0.6720(4) 0.0445(5) Uani 1 1 d . . . . .
O1 O 0.58384(15) 1.08276(9) 0.6860(4) 0.0713(7) Uani 1 1 d . . . . .
C4 C 0.64831(13) 0.99151(8) 0.8361(3) 0.0389(4) Uani 1 1 d . . . . .
H4 H 0.64811(13) 1.0128(7) 0.948(4) 0.047 Uiso 1 1 calc R U . . .
C5 C 0.67995(11) 0.92911(7) 0.8261(2) 0.0286(3) Uani 1 1 d . . . . .
C6 C 0.72397(16) 0.89991(9) 0.9906(2) 0.0403(4) Uani 1 1 d . . . . .
H6A H 0.7135(3) 0.9295(6) 1.109(3) 0.048 Uiso 1 1 calc R U . . .
H6B H 0.7838(13) 0.90177(10) 0.9621(6) 0.048 Uiso 1 1 calc R U . . .
C7 C 0.70097(17) 0.82688(9) 1.0348(2) 0.0426(5) Uani 1 1 d . . . . .
H7A H 0.6478(13) 0.82610(9) 1.0863(13) 0.051 Uiso 1 1 calc R U . . .
H7B H 0.7364(8) 0.8089(4) 1.131(2) 0.051 Uiso 1 1 calc R U . . .
C8 C 0.70431(12) 0.78180(7) 0.8596(2) 0.0309(3) Uani 1 1 d . . . . .
H8 H 0.7611(15) 0.77852(11) 0.8123(13) 0.037 Uiso 1 1 calc R U . . .
C9 C 0.65175(10) 0.81290(7) 0.7043(2) 0.0251(2) Uani 1 1 d . . . . .
H9 H 0.5979(13) 0.81729(13) 0.7617(14) 0.030 Uiso 1 1 calc R U . . .
C10 C 0.67703(9) 0.88615(6) 0.6481(2) 0.0234(2) Uani 1 1 d . . . . .
C11 C 0.64195(12) 0.76571(7) 0.5317(2) 0.0295(3) Uani 1 1 d . . . . .
H11A H 0.6006(8) 0.7858(4) 0.4437(17) 0.035 Uiso 1 1 calc R U . . .
H11B H 0.6939(10) 0.76407(8) 0.4596(14) 0.035 Uiso 1 1 calc R U . . .
C12 C 0.61754(12) 0.69310(7) 0.5827(2) 0.0298(3) Uani 1 1 d . . . . .
H12A H 0.5649(11) 0.69321(7) 0.6327(10) 0.036 Uiso 1 1 calc R U . . .
H12B H 0.61797(12) 0.6654(6) 0.471(2) 0.036 Uiso 1 1 calc R U . . .
C13 C 0.67400(11) 0.66345(7) 0.7290(2) 0.0289(3) Uani 1 1 d . . . . .
C14 C 0.67278(15) 0.71134(7) 0.9013(2) 0.0356(4) Uani 1 1 d . . . . .
H14 H 0.6168(18) 0.7176(2) 0.9325(10) 0.043 Uiso 1 1 calc R U . . .
C15 C 0.7067(2) 0.66766(10) 1.0616(3) 0.0536(7) Uani 1 1 d . . . . .
H15A H 0.7612(16) 0.66739(10) 1.0601(3) 0.064 Uiso 1 1 calc R U . . .
H15B H 0.6892(5) 0.6819(4) 1.179(3) 0.064 Uiso 1 1 calc R U . . .
C16 C 0.67324(19) 0.59961(9) 1.0094(3) 0.0488(6) Uani 1 1 d . . . . .
H16 H 0.6685(3) 0.5658(14) 1.088(3) 0.059 Uiso 1 1 calc R U . . .
C17 C 0.65160(13) 0.59722(8) 0.8267(2) 0.0346(4) Uani 1 1 d . . . . .
C18 C 0.75921(10) 0.88770(8) 0.5567(2) 0.0288(3) Uani 1 1 d . . . . .
H18A H 0.7975(7) 0.8671(8) 0.6425(18) 0.043 Uiso 1 1 calc R U . . .
H18B H 0.7743(5) 0.9346(8) 0.531(2) 0.043 Uiso 1 1 calc R U . . .
H18C H 0.7581(3) 0.8624(9) 0.438(2) 0.043 Uiso 1 1 calc R U . . .
C19 C 0.75626(12) 0.65339(9) 0.6416(3) 0.0380(4) Uani 1 1 d . . . . .
H19A H 0.7921(8) 0.6372(11) 0.737(2) 0.057 Uiso 1 1 calc R U . . .
H19B H 0.7751(7) 0.6960(9) 0.592(3) 0.057 Uiso 1 1 calc R U . . .
H19C H 0.7531(3) 0.6206(10) 0.540(3) 0.057 Uiso 1 1 calc R U . . .
C20 C 0.62193(12) 0.53746(8) 0.7268(3) 0.0332(3) Uani 1 1 d . . . . .
O2 O 0.62057(10) 0.53603(7) 0.5528(2) 0.0379(3) Uani 1 1 d . . . . .
C21 C 0.59585(11) 0.47864(8) 0.8416(3) 0.0354(4) Uani 1 1 d . . . . .
H21 H 0.5851(3) 0.4848(2) 0.970(4) 0.042 Uiso 1 1 calc R U . . .
C22 C 0.58740(10) 0.41737(8) 0.7658(3) 0.0345(4) Uani 1 1 d D . . . .
H22A H 0.596359 0.416171 0.633222 0.041 Uiso 0.465(2) 1 calc R U P A 1
H22B H 0.589895 0.410745 0.632859 0.041 Uiso 0.3061(17) 1 calc R U P A 2
H22C H 0.588727 0.413103 0.632011 0.041 Uiso 0.229(3) 1 calc R U P A 3
C23A C 0.5668(4) 0.35088(15) 0.8477(6) 0.0252(7) Uani 0.465(2) 1 d D . P A 1
C24A C 0.5812(4) 0.29114(19) 0.7474(6) 0.0256(6) Uani 0.465(2) 1 d D . P A 1
H24A H 0.599186 0.293033 0.620325 0.031 Uiso 0.465(2) 1 calc R U P A 1
C25A C 0.5689(3) 0.2288(2) 0.8349(6) 0.0281(6) Uani 0.465(2) 1 d D . P A 1
H25A H 0.576503 0.187619 0.768110 0.034 Uiso 0.465(2) 1 calc R U P A 1
C26A C 0.5453(3) 0.22889(13) 1.0231(6) 0.0275(6) Uani 0.465(2) 1 d D . P A 1
Br1A Br 0.52680(4) 0.14484(3) 1.1448(2) 0.03869(18) Uani 0.465(2) 1 d D . P A 1
C27A C 0.5324(4) 0.2881(2) 1.1228(7) 0.0296(7) Uani 0.465(2) 1 d D . P A 1
H27A H 0.517078 0.286051 1.251877 0.036 Uiso 0.465(2) 1 calc R U P A 1
C28A C 0.5416(5) 0.3507(3) 1.0346(7) 0.0307(10) Uani 0.465(2) 1 d D . P A 1
H28A H 0.531120 0.391727 1.099900 0.037 Uiso 0.465(2) 1 calc R U P A 1
C23B C 0.5739(9) 0.3598(2) 0.8967(10) 0.0252(7) Uani 0.3061(17) 1 d D . P A 2
C24B C 0.5899(5) 0.2948(3) 0.8271(9) 0.0256(6) Uani 0.3061(17) 1 d D . P A 2
H24B H 0.608887 0.290485 0.701288 0.031 Uiso 0.3061(17) 1 calc R U P A 2
C25B C 0.5793(4) 0.2362(3) 0.9344(8) 0.0281(6) Uani 0.3061(17) 1 d D . P A 2
H25B H 0.590959 0.192848 0.883446 0.034 Uiso 0.3061(17) 1 calc R U P A 2
C26B C 0.5513(4) 0.24313(18) 1.1178(7) 0.0275(6) Uani 0.3061(17) 1 d D . P A 2
Br1B Br 0.54088(5) 0.16520(6) 1.2725(2) 0.03869(18) Uani 0.3061(17) 1 d D . P A 2
C27B C 0.5319(5) 0.3053(3) 1.1943(10) 0.0296(7) Uani 0.3061(17) 1 d D . P A 2
H27B H 0.510803 0.309303 1.318171 0.036 Uiso 0.3061(17) 1 calc R U P A 2
C28B C 0.5449(10) 0.3620(4) 1.0807(11) 0.0307(10) Uani 0.3061(17) 1 d D . P A 2
H28B H 0.533041 0.405227 1.132645 0.037 Uiso 0.3061(17) 1 calc R U P A 2
C23C C 0.5760(13) 0.3556(3) 0.8812(11) 0.0252(7) Uani 0.229(3) 1 d D . P A 3
C24C C 0.5855(7) 0.2927(4) 0.7928(11) 0.0256(6) Uani 0.229(3) 1 d D . P A 3
H24C H 0.599817 0.291729 0.663005 0.031 Uiso 0.229(3) 1 calc R U P A 3
C25C C 0.5747(6) 0.2313(4) 0.8870(10) 0.0281(6) Uani 0.229(3) 1 d D . P A 3
H25C H 0.583834 0.189323 0.825328 0.034 Uiso 0.229(3) 1 calc R U P A 3
C26C C 0.5502(6) 0.2339(2) 1.0744(10) 0.0275(6) Uani 0.229(3) 1 d D . P A 3
Br1C Br 0.53610(9) 0.15188(11) 1.2099(6) 0.03869(18) Uani 0.229(3) 1 d D . P A 3
C27C C 0.5363(8) 0.2946(4) 1.1655(14) 0.0296(7) Uani 0.229(3) 1 d D . P A 3
H27C H 0.516943 0.295403 1.291594 0.036 Uiso 0.229(3) 1 calc R U P A 3
C28C C 0.5512(14) 0.3548(6) 1.0687(15) 0.0307(10) Uani 0.229(3) 1 d D . P A 3
H28C H 0.544164 0.396655 1.132823 0.037 Uiso 0.229(3) 1 calc R U P A 3
O3 O 0.4852(3) 0.5079(3) 0.2958(3) 0.0415(10) Uani 0.5 1 d D . P B -1
H3A H 0.529(4) 0.515(6) 0.354(14) 0.062 Uiso 0.5 1 d D U P C -1
H3B H 0.454(5) 0.490(5) 0.378(12) 0.062 Uiso 0.5 1 d D U P D -1

loop_
_atom_site_aniso_label
_atom_site_aniso_U_11
_atom_site_aniso_U_22
_atom_site_aniso_U_33
_atom_site_aniso_U_23
_atom_site_aniso_U_13
_atom_site_aniso_U_12
C1 0.0345(8) 0.0208(5) 0.0417(8) 0.0096(6) -0.0068(6) -0.0049(5)
C2 0.0468(10) 0.0227(6) 0.0561(11) 0.0144(7) -0.0136(9) -0.0053(7)
C3 0.0450(10) 0.0213(6) 0.0670(13) 0.0087(7) 0.0058(10) 0.0051(6)
O1 0.0831(15) 0.0285(7) 0.1024(17) 0.0122(9) 0.0131(13) 0.0229(8)
C4 0.0521(11) 0.0199(6) 0.0447(9) -0.0030(6) 0.0122(8) 0.0030(6)
C5 0.0408(8) 0.0184(5) 0.0264(6) -0.0004(4) 0.0068(6) 0.0009(5)
C6 0.0743(14) 0.0233(6) 0.0232(6) -0.0045(5) -0.0033(7) 0.0030(8)
C7 0.0866(16) 0.0219(6) 0.0192(6) -0.0012(5) 0.0010(8) 0.0050(8)
C8 0.0553(10) 0.0178(5) 0.0197(5) 0.0001(4) 0.0020(6) 0.0058(5)
C9 0.0367(7) 0.0163(4) 0.0223(5) 0.0019(4) 0.0062(5) 0.0009(4)
C10 0.0290(6) 0.0175(4) 0.0236(5) 0.0017(4) 0.0020(5) -0.0004(4)
C11 0.0466(9) 0.0189(5) 0.0228(6) 0.0018(4) 0.0029(6) -0.0049(5)
C12 0.0438(8) 0.0181(5) 0.0274(6) 0.0019(5) 0.0068(6) -0.0021(5)
C13 0.0465(8) 0.0158(4) 0.0244(5) -0.0007(4) 0.0101(6) 0.0049(5)
C14 0.0689(13) 0.0170(5) 0.0208(5) 0.0020(4) 0.0079(7) 0.0070(6)
C15 0.112(2) 0.0224(6) 0.0260(7) 0.0051(6) -0.0031(10) 0.0055(10)
C16 0.0918(19) 0.0207(6) 0.0339(8) 0.0084(6) 0.0064(10) 0.0090(9)
C17 0.0546(10) 0.0161(5) 0.0329(7) 0.0028(5) 0.0126(7) 0.0075(6)
C18 0.0312(7) 0.0275(6) 0.0276(6) -0.0028(5) 0.0052(5) -0.0045(5)
C19 0.0440(9) 0.0253(7) 0.0445(9) -0.0069(7) 0.0102(8) 0.0034(6)
C20 0.0418(8) 0.0174(5) 0.0404(8) 0.0030(5) 0.0148(7) 0.0069(5)
O2 0.0514(8) 0.0230(5) 0.0394(6) -0.0020(5) 0.0139(6) 0.0002(5)
C21 0.0393(8) 0.0194(5) 0.0475(9) 0.0061(6) 0.0150(7) 0.0078(5)
C22 0.0266(6) 0.0202(5) 0.0568(10) 0.0062(6) 0.0109(7) 0.0044(5)
C23A 0.0164(12) 0.0154(7) 0.0438(19) -0.0024(10) -0.0050(15) -0.0029(8)
C24A 0.0262(10) 0.0202(7) 0.0305(19) -0.0017(12) 0.0007(16) 0.0022(6)
C25A 0.0236(10) 0.0199(8) 0.041(2) -0.0002(13) 0.0006(14) 0.0021(6)
C26A 0.0211(8) 0.0228(9) 0.0385(18) 0.0039(11) 0.0048(15) -0.0011(7)
Br1A 0.03221(14) 0.02817(16) 0.0557(5) 0.0133(2) 0.0100(2) -0.00294(12)
C27A 0.0269(9) 0.0277(14) 0.034(2) 0.0029(12) 0.0049(16) -0.0041(11)
C28A 0.0217(17) 0.0268(14) 0.044(2) 0.0055(15) -0.005(2) -0.0069(13)
C23B 0.0164(12) 0.0154(7) 0.0438(19) -0.0024(10) -0.0050(15) -0.0029(8)
C24B 0.0262(10) 0.0202(7) 0.0305(19) -0.0017(12) 0.0007(16) 0.0022(6)
C25B 0.0236(10) 0.0199(8) 0.041(2) -0.0002(13) 0.0006(14) 0.0021(6)
C26B 0.0211(8) 0.0228(9) 0.0385(18) 0.0039(11) 0.0048(15) -0.0011(7)
Br1B 0.03221(14) 0.02817(16) 0.0557(5) 0.0133(2) 0.0100(2) -0.00294(12)
C27B 0.0269(9) 0.0277(14) 0.034(2) 0.0029(12) 0.0049(16) -0.0041(11)
C28B 0.0217(17) 0.0268(14) 0.044(2) 0.0055(15) -0.005(2) -0.0069(13)
C23C 0.0164(12) 0.0154(7) 0.0438(19) -0.0024(10) -0.0050(15) -0.0029(8)
C24C 0.0262(10) 0.0202(7) 0.0305(19) -0.0017(12) 0.0007(16) 0.0022(6)
C25C 0.0236(10) 0.0199(8) 0.041(2) -0.0002(13) 0.0006(14) 0.0021(6)
C26C 0.0211(8) 0.0228(9) 0.0385(18) 0.0039(11) 0.0048(15) -0.0011(7)
Br1C 0.03221(14) 0.02817(16) 0.0557(5) 0.0133(2) 0.0100(2) -0.00294(12)
C27C 0.0269(9) 0.0277(14) 0.034(2) 0.0029(12) 0.0049(16) -0.0041(11)
C28C 0.0217(17) 0.0268(14) 0.044(2) 0.0055(15) -0.005(2) -0.0069(13)
O3 0.056(3) 0.044(3) 0.0239(9) 0.0041(12) -0.0006(11) -0.0108(19)

loop_
_atom_type_symbol
_atom_type_description
_atom_type_scat_dispersion_real
_atom_type_scat_dispersion_imag
_atom_type_scat_source
C C 0.0033 0.0016 'International Tables Vol C Tables 4.2.6.8 and 6.1.1.4'
H H 0.0000 0.0000 'International Tables Vol C Tables 4.2.6.8 and 6.1.1.4'
O O 0.0106 0.0060 'International Tables Vol C Tables 4.2.6.8 and 6.1.1.4'
Br Br -0.2901 2.4595 'International Tables Vol C Tables 4.2.6.8 and 6.1.1.4'

loop_
_geom_angle_atom_site_label_1
_geom_angle_atom_site_label_2
_geom_angle_atom_site_label_3
_geom_angle
_geom_angle_site_symmetry_1
_geom_angle_site_symmetry_3
_geom_angle_publ_flag
C2 C1 C10 113.04(15) . . ?
C2 C1 H1A 109.0 . . ?
C10 C1 H1A 109.0 . . ?
C2 C1 H1B 109.0 . . ?
C10 C1 H1B 109.0 . . ?
H1A C1 H1B 107.8 . . ?
C3 C2 C1 111.09(17) . . ?
C3 C2 H2A 109.4 . . ?
C1 C2 H2A 109.4 . . ?
C3 C2 H2B 109.4 . . ?
C1 C2 H2B 109.4 . . ?
H2A C2 H2B 108.0 . . ?
O1 C3 C4 121.8(3) . . ?
O1 C3 C2 121.6(2) . . ?
C4 C3 C2 116.53(15) . . ?
C5 C4 C3 123.11(18) . . ?
C5 C4 H4 118.4 . . ?
C3 C4 H4 118.4 . . ?
C4 C5 C6 120.70(16) . . ?
C4 C5 C10 122.82(16) . . ?
C6 C5 C10 116.41(13) . . ?
C5 C6 C7 113.26(18) . . ?
C5 C6 H6A 108.9 . . ?
C7 C6 H6A 108.9 . . ?
C5 C6 H6B 108.9 . . ?
C7 C6 H6B 108.9 . . ?
H6A C6 H6B 107.7 . . ?
C6 C7 C8 112.03(14) . . ?
C6 C7 H7A 109.2 . . ?
C8 C7 H7A 109.2 . . ?
C6 C7 H7B 109.2 . . ?
C8 C7 H7B 109.2 . . ?
H7A C7 H7B 107.9 . . ?
C14 C8 C7 111.30(14) . . ?
C14 C8 C9 107.38(15) . . ?
C7 C8 C9 108.91(13) . . ?
C14 C8 H8 109.7 . . ?
C7 C8 H8 109.7 . . ?
C9 C8 H8 109.7 . . ?
C8 C9 C11 112.62(12) . . ?
C8 C9 C10 113.01(13) . . ?
C11 C9 C10 112.84(11) . . ?
C8 C9 H9 105.9 . . ?
C11 C9 H9 105.9 . . ?
C10 C9 H9 105.9 . . ?
C5 C10 C1 110.35(13) . . ?
C5 C10 C18 107.92(13) . . ?
C1 C10 C18 109.70(13) . . ?
C5 C10 C9 108.43(11) . . ?
C1 C10 C9 108.41(12) . . ?
C18 C10 C9 112.02(12) . . ?
C12 C11 C9 114.03(12) . . ?
C12 C11 H11A 108.7 . . ?
C9 C11 H11A 108.7 . . ?
C12 C11 H11B 108.7 . . ?
C9 C11 H11B 108.7 . . ?
H11A C11 H11B 107.6 . . ?
C13 C12 C11 110.33(15) . . ?
C13 C12 H12A 109.6 . . ?
C11 C12 H12A 109.6 . . ?
C13 C12 H12B 109.6 . . ?
C11 C12 H12B 109.6 . . ?
H12A C12 H12B 108.1 . . ?
C17 C13 C12 118.58(16) . . ?
C17 C13 C19 107.27(13) . . ?
C12 C13 C19 110.30(14) . . ?
C17 C13 C14 99.47(12) . . ?
C12 C13 C14 106.96(13) . . ?
C19 C13 C14 114.09(17) . . ?
C8 C14 C15 121.6(2) . . ?
C8 C14 C13 113.79(12) . . ?
C15 C14 C13 103.50(13) . . ?
C8 C14 H14 105.5 . . ?
C15 C14 H14 105.5 . . ?
C13 C14 H14 105.5 . . ?
C16 C15 C14 100.27(19) . . ?
C16 C15 H15A 111.7 . . ?
C14 C15 H15A 111.7 . . ?
C16 C15 H15B 111.7 . . ?
C14 C15 H15B 111.7 . . ?
H15A C15 H15B 109.5 . . ?
C17 C16 C15 111.75(16) . . ?
C17 C16 H16 124.1 . . ?
C15 C16 H16 124.1 . . ?
C16 C17 C20 125.87(16) . . ?
C16 C17 C13 109.66(17) . . ?
C20 C17 C13 123.89(15) . . ?
C10 C18 H18A 109.5 . . ?
C10 C18 H18B 109.5 . . ?
H18A C18 H18B 109.5 . . ?
C10 C18 H18C 109.5 . . ?
H18A C18 H18C 109.5 . . ?
H18B C18 H18C 109.5 . . ?
C13 C19 H19A 109.5 . . ?
C13 C19 H19B 109.5 . . ?
H19A C19 H19B 109.5 . . ?
C13 C19 H19C 109.5 . . ?
H19A C19 H19C 109.5 . . ?
H19B C19 H19C 109.5 . . ?
O2 C20 C17 120.46(16) . . ?
O2 C20 C21 121.53(18) . . ?
C17 C20 C21 117.99(16) . . ?
C22 C21 C20 121.54(19) . . ?
C22 C21 H21 119.2 . . ?
C20 C21 H21 119.2 . . ?
C21 C22 C23A 132.5(3) . . ?
C21 C22 C23C 122.7(4) . . ?
C21 C22 C23B 117.5(3) . . ?
C21 C22 H22A 113.8 . . ?
C23A C22 H22A 113.8 . . ?
C21 C22 H22B 121.3 . . ?
C23B C22 H22B 121.3 . . ?
C21 C22 H22C 118.6 . . ?
C23C C22 H22C 118.6 . . ?
C28A C23A C24A 122.3(4) . . ?
C28A C23A C22 116.7(3) . . ?
C24A C23A C22 120.6(4) . . ?
C25A C24A C23A 119.6(4) . . ?
C25A C24A H24A 120.2 . . ?
C23A C24A H24A 120.2 . . ?
C26A C25A C24A 117.9(3) . . ?
C26A C25A H25A 121.0 . . ?
C24A C25A H25A 121.0 . . ?
C27A C26A C25A 122.3(3) . . ?
C27A C26A Br1A 118.9(3) . . ?
C25A C26A Br1A 118.8(3) . . ?
C26A C27A C28A 120.3(5) . . ?
C26A C27A H27A 119.9 . . ?
C28A C27A H27A 119.9 . . ?
C23A C28A C27A 117.6(5) . . ?
C23A C28A H28A 121.2 . . ?
C27A C28A H28A 121.2 . . ?
C28B C23B C24B 115.2(5) . . ?
C28B C23B C22 127.9(5) . . ?
C24B C23B C22 116.9(5) . . ?
C25B C24B C23B 122.9(5) . . ?
C25B C24B H24B 118.5 . . ?
C23B C24B H24B 118.5 . . ?
C26B C25B C24B 118.1(5) . . ?
C26B C25B H25B 121.0 . . ?
C24B C25B H25B 121.0 . . ?
C27B C26B C25B 122.3(4) . . ?
C27B C26B Br1B 118.3(4) . . ?
C25B C26B Br1B 119.4(4) . . ?
C26B C27B C28B 116.8(7) . . ?
C26B C27B H27B 121.6 . . ?
C28B C27B H27B 121.6 . . ?
C23B C28B C27B 124.7(7) . . ?
C23B C28B H28B 117.7 . . ?
C27B C28B H28B 117.7 . . ?
C28C C23C C24C 116.8(6) . . ?
C28C C23C C22 125.0(7) . . ?
C24C C23C C22 118.0(6) . . ?
C25C C24C C23C 122.9(7) . . ?
C25C C24C H24C 118.6 . . ?
C23C C24C H24C 118.6 . . ?
C26C C25C C24C 117.6(7) . . ?
C26C C25C H25C 121.2 . . ?
C24C C25C H25C 121.2 . . ?
C27C C26C C25C 121.8(6) . . ?
C27C C26C Br1C 118.9(6) . . ?
C25C C26C Br1C 119.3(5) . . ?
C26C C27C C28C 118.6(9) . . ?
C26C C27C H27C 120.7 . . ?
C28C C27C H27C 120.7 . . ?
C23C C28C C27C 122.2(9) . . ?
C23C C28C H28C 118.9 . . ?
C27C C28C H28C 118.9 . . ?
H3A O3 H3B 106(5) . . ?

loop_
_geom_bond_atom_site_label_1
_geom_bond_atom_site_label_2
_geom_bond_distance
_geom_bond_site_symmetry_2
_geom_bond_publ_flag
C1 C2 1.527(2) . ?
C1 C10 1.538(2) . ?
C1 H1A 0.98(2) . ?
C1 H1B 0.98(2) . ?
C2 C3 1.494(4) . ?
C2 H2A 0.99(2) . ?
C2 H2B 0.99(2) . ?
C3 O1 1.229(2) . ?
C3 C4 1.470(3) . ?
C4 C5 1.346(2) . ?
C4 H4 0.90(3) . ?
C5 C6 1.498(3) . ?
C5 C10 1.518(2) . ?
C6 C7 1.526(3) . ?
C6 H6A 1.04(2) . ?
C6 H6B 1.04(2) . ?
C7 C8 1.527(2) . ?
C7 H7A 0.97(2) . ?
C7 H7B 0.97(2) . ?
C8 C14 1.520(2) . ?
C8 C9 1.543(2) . ?
C8 H8 1.02(3) . ?
C9 C11 1.544(2) . ?
C9 C10 1.5603(19) . ?
C9 H9 1.00(3) . ?
C10 C18 1.538(2) . ?
C11 C12 1.535(2) . ?
C11 H11A 1.019(19) . ?
C11 H11B 1.019(19) . ?
C12 C13 1.527(2) . ?
C12 H12A 0.962(19) . ?
C12 H12B 0.962(19) . ?
C13 C17 1.527(2) . ?
C13 C19 1.541(3) . ?
C13 C14 1.542(2) . ?
C14 C15 1.537(3) . ?
C14 H14 0.98(3) . ?
C15 C16 1.505(3) . ?
C15 H15A 0.92(3) . ?
C15 H15B 0.92(3) . ?
C16 C17 1.344(3) . ?
C16 H16 0.87(4) . ?
C17 C20 1.465(3) . ?
C18 H18A 0.978(17) . ?
C18 H18B 0.978(17) . ?
C18 H18C 0.978(17) . ?
C19 H19A 0.97(2) . ?
C19 H19B 0.97(2) . ?
C19 H19C 0.97(2) . ?
C20 O2 1.231(2) . ?
C20 C21 1.485(2) . ?
C21 C22 1.331(3) . ?
C21 H21 0.94(3) . ?
C22 C23A 1.477(3) . ?
C22 C23C 1.480(4) . ?
C22 C23B 1.483(3) . ?
C22 H22A 0.9500 . ?
C22 H22B 0.9500 . ?
C22 H22C 0.9500 . ?
C23A C28A 1.388(4) . ?
C23A C24A 1.398(3) . ?
C24A C25A 1.393(4) . ?
C24A H24A 0.9500 . ?
C25A C26A 1.390(5) . ?
C25A H25A 0.9500 . ?
C26A C27A 1.382(5) . ?
C26A Br1A 1.895(2) . ?
C27A C28A 1.394(3) . ?
C27A H27A 0.9500 . ?
C28A H28A 0.9500 . ?
C23B C28B 1.392(5) . ?
C23B C24B 1.401(4) . ?
C24B C25B 1.396(4) . ?
C24B H24B 0.9500 . ?
C25B C26B 1.388(6) . ?
C25B H25B 0.9500 . ?
C26B C27B 1.382(5) . ?
C26B Br1B 1.896(3) . ?
C27B C28B 1.395(4) . ?
C27B H27B 0.9500 . ?
C28B H28B 0.9500 . ?
C23C C28C 1.391(5) . ?
C23C C24C 1.400(4) . ?
C24C C25C 1.394(4) . ?
C24C H24C 0.9500 . ?
C25C C26C 1.389(6) . ?
C25C H25C 0.9500 . ?
C26C C27C 1.383(5) . ?
C26C Br1C 1.896(3) . ?
C27C C28C 1.395(4) . ?
C27C H27C 0.9500 . ?
C28C H28C 0.9500 . ?
O3 H3A 0.87(3) . ?
O3 H3B 0.86(3) . ?

loop_
_geom_hbond_atom_site_label_D
_geom_hbond_atom_site_label_H
_geom_hbond_atom_site_label_A
_geom_hbond_distance_DH
_geom_hbond_distance_HA
_geom_hbond_distance_DA
_geom_hbond_angle_DHA
_geom_hbond_site_symmetry_A
_geom_hbond_publ_flag
O3 H3A O2 0.87(3) 2.13(3) 2.983(5) 167(11) . yes
O3 H3B O2 0.86(3) 1.85(3) 2.698(5) 171(10) 4_665 yes

loop_
_geom_torsion_atom_site_label_1
_geom_torsion_atom_site_label_2
_geom_torsion_atom_site_label_3
_geom_torsion_atom_site_label_4
_geom_torsion
_geom_torsion_site_symmetry_1
_geom_torsion_site_symmetry_2
_geom_torsion_site_symmetry_3
_geom_torsion_site_symmetry_4
_geom_torsion_publ_flag
C10 C1 C2 C3 -55.9(2) . . . . ?
C1 C2 C3 O1 -148.2(2) . . . . ?
C1 C2 C3 C4 34.4(3) . . . . ?
O1 C3 C4 C5 178.2(2) . . . . ?
C2 C3 C4 C5 -4.5(3) . . . . ?
C3 C4 C5 C6 171.4(2) . . . . ?
C3 C4 C5 C10 -5.5(3) . . . . ?
C4 C5 C6 C7 134.16(19) . . . . ?
C10 C5 C6 C7 -48.8(2) . . . . ?
C5 C6 C7 C8 51.0(3) . . . . ?
C6 C7 C8 C14 -173.8(2) . . . . ?
C6 C7 C8 C9 -55.6(3) . . . . ?
C14 C8 C9 C11 -51.20(18) . . . . ?
C7 C8 C9 C11 -171.83(16) . . . . ?
C14 C8 C9 C10 179.47(13) . . . . ?
C7 C8 C9 C10 58.83(19) . . . . ?
C4 C5 C10 C1 -15.4(2) . . . . ?
C6 C5 C10 C1 167.58(16) . . . . ?
C4 C5 C10 C18 104.42(19) . . . . ?
C6 C5 C10 C18 -72.56(18) . . . . ?
C4 C5 C10 C9 -134.03(17) . . . . ?
C6 C5 C10 C9 49.0(2) . . . . ?
C2 C1 C10 C5 45.7(2) . . . . ?
C2 C1 C10 C18 -73.1(2) . . . . ?
C2 C1 C10 C9 164.28(16) . . . . ?
C8 C9 C10 C5 -54.26(16) . . . . ?
C11 C9 C10 C5 176.52(14) . . . . ?
C8 C9 C10 C1 -174.08(13) . . . . ?
C11 C9 C10 C1 56.70(18) . . . . ?
C8 C9 C10 C18 64.73(16) . . . . ?
C11 C9 C10 C18 -64.49(18) . . . . ?
C8 C9 C11 C12 50.2(2) . . . . ?
C10 C9 C11 C12 179.67(15) . . . . ?
C9 C11 C12 C13 -53.19(19) . . . . ?
C11 C12 C13 C17 168.49(13) . . . . ?
C11 C12 C13 C19 -67.33(16) . . . . ?
C11 C12 C13 C14 57.26(18) . . . . ?
C7 C8 C14 C15 -55.6(3) . . . . ?
C9 C8 C14 C15 -174.72(18) . . . . ?
C7 C8 C14 C13 179.55(18) . . . . ?
C9 C8 C14 C13 60.4(2) . . . . ?
C17 C13 C14 C8 171.74(18) . . . . ?
C12 C13 C14 C8 -64.4(2) . . . . ?
C19 C13 C14 C8 57.9(2) . . . . ?
C17 C13 C14 C15 37.7(2) . . . . ?
C12 C13 C14 C15 161.58(19) . . . . ?
C19 C13 C14 C15 -76.2(2) . . . . ?
C8 C14 C15 C16 -165.08(19) . . . . ?
C13 C14 C15 C16 -35.6(3) . . . . ?
C14 C15 C16 C17 20.1(3) . . . . ?
C15 C16 C17 C20 175.6(2) . . . . ?
C15 C16 C17 C13 4.1(3) . . . . ?
C12 C13 C17 C16 -141.65(19) . . . . ?
C19 C13 C17 C16 92.7(2) . . . . ?
C14 C13 C17 C16 -26.3(2) . . . . ?
C12 C13 C17 C20 46.6(2) . . . . ?
C19 C13 C17 C20 -79.0(2) . . . . ?
C14 C13 C17 C20 161.95(18) . . . . ?
C16 C17 C20 O2 -163.5(2) . . . . ?
C13 C17 C20 O2 6.9(3) . . . . ?
C16 C17 C20 C21 14.9(3) . . . . ?
C13 C17 C20 C21 -174.71(16) . . . . ?
O2 C20 C21 C22 15.8(3) . . . . ?
C17 C20 C21 C22 -162.60(18) . . . . ?
C20 C21 C22 C23A 176.3(4) . . . . ?
C20 C21 C22 C23C 168.4(10) . . . . ?
C20 C21 C22 C23B 170.2(7) . . . . ?
C21 C22 C23A C28A 9.2(8) . . . . ?
C21 C22 C23A C24A -163.5(4) . . . . ?
C28A C23A C24A C25A 1.0(9) . . . . ?
C22 C23A C24A C25A 173.3(5) . . . . ?
C23A C24A C25A C26A -2.3(7) . . . . ?
C24A C25A C26A C27A 1.3(7) . . . . ?
C24A C25A C26A Br1A 179.1(4) . . . . ?
C25A C26A C27A C28A 1.0(9) . . . . ?
Br1A C26A C27A C28A -176.8(6) . . . . ?
C24A C23A C28A C27A 1.3(11) . . . . ?
C22 C23A C28A C27A -171.3(6) . . . . ?
C26A C27A C28A C23A -2.3(11) . . . . ?
C21 C22 C23B C28B 21.8(19) . . . . ?
C21 C22 C23B C24B -160.2(8) . . . . ?
C28B C23B C24B C25B -1.3(18) . . . . ?
C22 C23B C24B C25B -179.5(9) . . . . ?
C23B C24B C25B C26B 0.3(13) . . . . ?
C24B C25B C26B C27B 1.7(10) . . . . ?
C24B C25B C26B Br1B -176.9(5) . . . . ?
C25B C26B C27B C28B -2.5(14) . . . . ?
Br1B C26B C27B C28B 176.1(9) . . . . ?
C24B C23B C28B C27B 0(2) . . . . ?
C22 C23B C28B C27B 178.3(13) . . . . ?
C26B C27B C28B C23B 2(2) . . . . ?
C21 C22 C23C C28C 19(2) . . . . ?
C21 C22 C23C C24C -165.8(10) . . . . ?
C28C C23C C24C C25C -3(2) . . . . ?
C22 C23C C24C C25C -178.8(12) . . . . ?
C23C C24C C25C C26C 2.9(18) . . . . ?
C24C C25C C26C C27C 0.4(15) . . . . ?
C24C C25C C26C Br1C -179.2(8) . . . . ?
C25C C26C C27C C28C -3(2) . . . . ?
Br1C C26C C27C C28C 176.3(14) . . . . ?
C24C C23C C28C C27C 0(3) . . . . ?
C22 C23C C28C C27C 175.4(18) . . . . ?
C26C C27C C28C C23C 3(3) . . . . ?
